data_7110722
loop_
_publ_author_name
'Cloke, F. Geoffrey N.'
'Hitchcock, Peter B.'
'Nixon, John F.'
'James Wilson, D.'
'Tabellion, Frank'
'Fischbeck, Uwe'
'Preuss, Fritz'
'Regitz, Manfred'

_publ_section_title
;
 Synthetic, structural and theoretical studies on new aromatic
 1,2,4-azadiphosphole ring systems: crystal and molecular structure of
 P2C2But2NPh
;
_journal_issue 23
_journal_name_full 'Chemical Communications'
_journal_page_first 2363
_journal_paper_doi 10.1039/a907550j
_journal_year 1999
_chemical_formula_sum 'C16 H23 N P2'
_chemical_formula_weight 291.29
_chemical_name_common '[C2tBu2P2NPh]'
_chemical_name_systematic
; 
 ? 
;
_space_group_IT_number 33
_symmetry_cell_setting orthorhombic
_symmetry_space_group_name_Hall 'P 2c -2n'
_symmetry_space_group_name_H-M 'P n a 21'
_atom_sites_solution_hydrogens geom
_atom_sites_solution_primary direct
_atom_sites_solution_secondary difmap
_audit_creation_method SHELXL
_cell_angle_alpha 90.00
_cell_angle_beta 90.00
_cell_angle_gamma 90.00
_cell_formula_units_Z 4
_cell_length_a 26.960(5)
_cell_length_b 5.916(2)
_cell_length_c 10.299(3)
_cell_measurement_reflns_used 25
_cell_measurement_temperature 173(2)
_cell_measurement_theta_max 10
_cell_measurement_theta_min 7
_cell_volume 1642.6(8)
_computing_cell_refinement 'Enraf-Nonius CAD4'
_computing_data_collection 'Enraf-Nonius CAD4'
_computing_molecular_graphics 'CAMERON (Watkin and Pearce,1993)'
_computing_publication_material SHELXL-93
_computing_structure_refinement 'SHELXL-93 (Sheldrick, 1993)'
_computing_structure_solution 'SHELXS-86 (Sheldrick, 1990)'
_diffrn_ambient_temperature 173(2)
_diffrn_measurement_device ' Enraf-Nonius CAD4'
_diffrn_measurement_method \w--2\q
_diffrn_radiation_monochromator graphite
_diffrn_radiation_source 'fine-focus sealed tube'
_diffrn_radiation_type MoK\a
_diffrn_radiation_wavelength 0.71073
_diffrn_reflns_av_R_equivalents 0.0000
_diffrn_reflns_av_sigmaI/netI 0.0751
_diffrn_reflns_limit_h_max 28
_diffrn_reflns_limit_h_min 0
_diffrn_reflns_limit_k_max 6
_diffrn_reflns_limit_k_min 0
_diffrn_reflns_limit_l_max 10
_diffrn_reflns_limit_l_min 0
_diffrn_reflns_number 1071
_diffrn_reflns_theta_max 21.96
_diffrn_reflns_theta_min 2.49
_diffrn_standards_decay_% 0
_diffrn_standards_interval_time 120
_diffrn_standards_number 2
_exptl_absorpt_coefficient_mu 0.253
_exptl_absorpt_correction_type none
_exptl_crystal_density_diffrn 1.178
_exptl_crystal_F_000 624
_exptl_crystal_size_max 0.10
_exptl_crystal_size_mid 0.10
_exptl_crystal_size_min 0.05
_refine_diff_density_max 0.276
_refine_diff_density_min -0.306
_refine_diff_density_rms 0.067
_refine_ls_abs_structure_details 'Flack H D (1983), Acta Cryst. A39, 876-881'
_refine_ls_abs_structure_Flack 0.10(28)
_refine_ls_extinction_method none
_refine_ls_goodness_of_fit_all 1.110
_refine_ls_goodness_of_fit_obs 1.031
_refine_ls_hydrogen_treatment riding
_refine_ls_matrix_type full
_refine_ls_number_parameters 172
_refine_ls_number_reflns 1071
_refine_ls_number_restraints 1
_refine_ls_restrained_S_all 1.110
_refine_ls_restrained_S_obs 1.030
_refine_ls_R_factor_all 0.0690
_refine_ls_R_factor_obs 0.0444
_refine_ls_shift/esd_max 0.000
_refine_ls_shift/esd_mean 0.000
_refine_ls_structure_factor_coef Fsqd
_refine_ls_weighting_details 'w=1/[\s^2^(Fo^2^)+(0.0168P)^2^+2.1122P] where P=(Fo^2^+2Fc^2^)/3'
_refine_ls_weighting_scheme calc
_refine_ls_wR_factor_all 0.1058
_refine_ls_wR_factor_obs 0.0860
_reflns_number_observed 859
_reflns_number_total 1071
_reflns_observed_criterion >2sigma(I)
_cod_data_source_file 907550jsup1.cif
_cod_data_source_block aug698
_cod_depositor_comments
;
The following automatic conversions were performed:

'_refine_ls_weighting_scheme' value 'calc
w=1/[\s^2^(Fo^2^)+(0.0168P)^2^+2.1122P] where P=(Fo^2^+2Fc^2^)/3' was
changed to 'calc'. New tag '_refine_ls_weighting_details' was
created. The value of the new tag was set to
'w=1/[\s^2^(Fo^2^)+(0.0168P)^2^+2.1122P] where P=(Fo^2^+2Fc^2^)/3'.

Automatic conversion script
Id: cif_fix_values 3143 2015-03-26 13:38:13Z robertas 
;
_cod_original_sg_symbol_H-M Pna2(1)
_cod_database_code 7110722

loop_
_symmetry_equiv_pos_as_xyz
'x, y, z'
'-x, -y, z+1/2'
'-x+1/2, y+1/2, z+1/2'
'x+1/2, -y+1/2, z'

loop_
_atom_site_aniso_label
_atom_site_aniso_U_11
_atom_site_aniso_U_22
_atom_site_aniso_U_33
_atom_site_aniso_U_23
_atom_site_aniso_U_13
_atom_site_aniso_U_12
P1 0.0335(13) 0.0351(13) 0.0123(11) -0.0016(13) 0.0018(11) -0.0023(13)
P2 0.0270(11) 0.0351(13) 0.0170(11) -0.0043(13) 0.0031(12) -0.0056(11)
N 0.032(4) 0.024(4) 0.016(4) -0.002(3) -0.005(3) 0.001(3)
C1 0.033(5) 0.021(5) 0.008(4) -0.002(4) -0.009(4) 0.008(4)
C2 0.029(5) 0.029(5) 0.019(4) 0.008(5) 0.003(4) 0.002(4)
C3 0.025(4) 0.022(4) 0.015(5) -0.004(4) 0.003(4) -0.007(4)
C4 0.043(6) 0.045(6) 0.038(6) 0.002(5) -0.009(5) -0.014(5)
C5 0.051(6) 0.057(7) 0.045(6) -0.027(6) -0.002(6) -0.006(6)
C6 0.056(6) 0.044(6) 0.046(6) 0.008(6) -0.027(6) -0.009(5)
C7 0.026(5) 0.031(5) 0.027(6) 0.002(5) -0.002(4) -0.006(4)
C8 0.033(5) 0.040(6) 0.043(7) 0.001(5) -0.003(5) -0.012(5)
C9 0.035(5) 0.026(5) 0.064(8) 0.015(5) 0.000(5) -0.008(4)
C10 0.042(6) 0.079(9) 0.036(7) -0.007(6) 0.011(5) -0.024(6)
C11 0.023(4) 0.025(5) 0.009(5) 0.000(4) 0.000(4) -0.005(4)
C12 0.031(5) 0.020(5) 0.024(6) -0.008(4) -0.002(4) 0.007(4)
C13 0.039(6) 0.044(7) 0.019(6) 0.007(5) 0.001(4) -0.012(5)
C14 0.028(5) 0.051(6) 0.011(5) -0.008(5) 0.002(5) -0.003(5)
C15 0.037(5) 0.028(6) 0.021(5) -0.009(4) 0.005(4) -0.004(5)
C16 0.027(5) 0.029(6) 0.028(6) 0.004(5) 0.002(4) -0.003(4)

loop_
_atom_site_label
_atom_site_type_symbol
_atom_site_fract_x
_atom_site_fract_y
_atom_site_fract_z
_atom_site_U_iso_or_equiv
_atom_site_thermal_displace_type
_atom_site_occupancy
_atom_site_calc_flag
_atom_site_refinement_flags
P1 P 0.10948(8) 0.3976(4) 0.0862(2) 0.0270(6) Uani 1 d .
P2 P 0.17537(8) 0.4750(4) -0.1340(2) 0.0264(6) Uani 1 d .
N N 0.1214(2) 0.3294(10) -0.1622(6) 0.024(2) Uani 1 d .
C1 C 0.1646(3) 0.5130(14) 0.0269(7) 0.021(2) Uani 1 d .
C2 C 0.0896(3) 0.2880(14) -0.0617(8) 0.026(2) Uani 1 d .
C3 C 0.2020(3) 0.6339(13) 0.1164(7) 0.020(2) Uani 1 d .
C4 C 0.2396(3) 0.7686(16) 0.0363(9) 0.042(3) Uani 1 d .
H4A H 0.2576(3) 0.6660(16) -0.0216(9) 0.063 Uiso 1 calc R
H4B H 0.2632(3) 0.8434(16) 0.0948(9) 0.063 Uiso 1 calc R
H4C H 0.2222(3) 0.8827(16) -0.0154(9) 0.063 Uiso 1 calc R
C5 C 0.1746(4) 0.7965(16) 0.2056(10) 0.051(3) Uani 1 d .
H5A H 0.1503(4) 0.7124(16) 0.2575(10) 0.077 Uiso 1 calc R
H5B H 0.1573(4) 0.9105(16) 0.1532(10) 0.077 Uiso 1 calc R
H5C H 0.1983(4) 0.8712(16) 0.2634(10) 0.077 Uiso 1 calc R
C6 C 0.2290(3) 0.4533(16) 0.1968(9) 0.049(3) Uani 1 d .
H6A H 0.2466(3) 0.3497(16) 0.1386(9) 0.073 Uiso 1 calc R
H6B H 0.2048(3) 0.3685(16) 0.2484(9) 0.073 Uiso 1 calc R
H6C H 0.2529(3) 0.5266(16) 0.2549(9) 0.073 Uiso 1 calc R
C7 C 0.0401(3) 0.1623(14) -0.0751(8) 0.028(2) Uani 1 d .
C8 C 0.0068(3) 0.2782(16) -0.1784(8) 0.039(3) Uani 1 d .
H8A H 0.0021(3) 0.4375(16) -0.1553(8) 0.058 Uiso 1 calc R
H8B H -0.0255(3) 0.2022(16) -0.1815(8) 0.058 Uiso 1 calc R
H8C H 0.0228(3) 0.2681(16) -0.2637(8) 0.058 Uiso 1 calc R
C9 C 0.0478(3) -0.0833(13) -0.1091(10) 0.042(3) Uani 1 d .
H9A H 0.0657(3) -0.0943(13) -0.1917(10) 0.062 Uiso 1 calc R
H9B H 0.0155(3) -0.1581(13) -0.1173(10) 0.062 Uiso 1 calc R
H9C H 0.0671(3) -0.1570(13) -0.0406(10) 0.062 Uiso 1 calc R
C10 C 0.0123(3) 0.1723(17) 0.0530(9) 0.052(3) Uani 1 d .
H10A H 0.0069(3) 0.3305(17) 0.0773(9) 0.078 Uiso 1 calc R
H10B H 0.0319(3) 0.0969(17) 0.1205(9) 0.078 Uiso 1 calc R
H10C H -0.0197(3) 0.0958(17) 0.0437(9) 0.078 Uiso 1 calc R
C11 C 0.1169(3) 0.2550(15) -0.2954(7) 0.019(2) Uani 1 d .
C12 C 0.0984(3) 0.4101(16) -0.3859(7) 0.025(2) Uani 1 d .
H12 H 0.0870(3) 0.5546(16) -0.3589(7) 0.030 Uiso 1 calc R
C13 C 0.0971(3) 0.3483(18) -0.5165(8) 0.034(3) Uani 1 d .
H13 H 0.0839(3) 0.4504(18) -0.5787(8) 0.040 Uiso 1 calc R
C14 C 0.1144(3) 0.1449(16) -0.5556(8) 0.030(2) Uani 1 d .
H14 H 0.1140(3) 0.1063(16) -0.6452(8) 0.036 Uiso 1 calc R
C15 C 0.1329(3) -0.0097(17) -0.4641(8) 0.029(2) Uani 1 d .
H15 H 0.1443(3) -0.1542(17) -0.4912(8) 0.035 Uiso 1 calc R
C16 C 0.1345(3) 0.0485(16) -0.3372(8) 0.028(2) Uani 1 d .
H16 H 0.1480(3) -0.0545(16) -0.2759(8) 0.034 Uiso 1 calc R

loop_
_atom_type_symbol
_atom_type_description
_atom_type_scat_dispersion_real
_atom_type_scat_dispersion_imag
_atom_type_scat_source
C C 0.0033 0.0016 'International Tables Vol C Tables 4.2.6.8 and 6.1.1.4'
H H 0.0000 0.0000 'International Tables Vol C Tables 4.2.6.8 and 6.1.1.4'
N N 0.0061 0.0033 'International Tables Vol C Tables 4.2.6.8 and 6.1.1.4'
P P 0.1023 0.0942 'International Tables Vol C Tables 4.2.6.8 and 6.1.1.4'

loop_
_geom_angle_atom_site_label_1
_geom_angle_atom_site_label_2
_geom_angle_atom_site_label_3
_geom_angle
C2 P1 C1 95.8(4)
C1 P2 N 95.0(4)
C2 N C11 127.6(7)
C2 N P2 119.6(5)
C11 N P2 112.7(5)
C3 C1 P2 122.2(6)
C3 C1 P1 121.9(6)
P2 C1 P1 115.8(5)
N C2 C7 124.4(8)
N C2 P1 113.7(6)
C7 C2 P1 121.8(6)
C5 C3 C4 108.6(7)
C5 C3 C6 110.1(7)
C4 C3 C6 109.8(7)
C5 C3 C1 109.6(6)
C4 C3 C1 110.7(6)
C6 C3 C1 108.0(7)
C9 C7 C10 107.9(7)
C9 C7 C2 111.7(7)
C10 C7 C2 109.4(7)
C9 C7 C8 110.2(7)
C10 C7 C8 107.0(7)
C2 C7 C8 110.5(7)
C16 C11 C12 119.7(7)
C16 C11 N 122.4(7)
C12 C11 N 117.6(7)
C13 C12 C11 118.7(9)
C14 C13 C12 120.8(9)
C13 C14 C15 120.1(8)
C16 C15 C14 119.6(9)
C15 C16 C11 121.1(9)

loop_
_geom_bond_atom_site_label_1
_geom_bond_atom_site_label_2
_geom_bond_distance
P1 C2 1.740(9)
P1 C1 1.746(8)
P2 C1 1.697(8)
P2 N 1.715(6)
N C2 1.366(10)
N C11 1.446(10)
C1 C3 1.542(11)
C2 C7 1.534(11)
C3 C5 1.522(11)
C3 C4 1.530(11)
C3 C6 1.536(11)
C7 C9 1.509(11)
C7 C10 1.518(12)
C7 C8 1.553(11)
C11 C16 1.380(12)
C11 C12 1.399(12)
C12 C13 1.394(12)
C13 C14 1.352(12)
C14 C15 1.406(12)
C15 C16 1.351(12)
